data_1540406
loop_
_publ_author_name
'Chen, Chao'
'Liu, Yashu'
'Li, Ping'
'Zhou, Hongbo'
'Shen, Xiaoping'

_publ_section_title
;
 Construction of Ni(II)Ln(III)M(III) (Ln = Gd(III), Tb(III); M = Fe(III),
 Cr(III)) clusters showing slow magnetic relaxations.
;
_journal_issue 46
_journal_name_full 'Dalton transactions (Cambridge, England : 2003)'
_journal_page_first 20193
_journal_page_last 20199
_journal_paper_doi 10.1039/c5dt03620h
_journal_volume 44
_journal_year 2015
_chemical_formula_moiety 'C24 H18 Cr Gd N8 Ni O8, 0.651(C O), 2(O)'
_chemical_formula_sum 'C24.65 H18 Cr Gd N8 Ni O10.65'
_chemical_formula_weight 864.64
_chemical_name_systematic NiGdCr
_space_group_crystal_system monoclinic
_space_group_IT_number 14
_space_group_name_Hall '-P 2ybc'
_space_group_name_H-M_alt 'P 1 21/c 1'
_symmetry_space_group_name_Hall '-P 2ybc'
_symmetry_space_group_name_H-M 'P 1 21/c 1'
_atom_sites_solution_hydrogens mixed
_audit_creation_method SHELXL-2014/6
_audit_update_record
;
2015-05-19 deposited with the CCDC.
2015-10-20 downloaded from the CCDC.
;
_cell_angle_alpha 90
_cell_angle_beta 106.84(3)
_cell_angle_gamma 90
_cell_formula_units_Z 4
_cell_length_a 13.071(3)
_cell_length_b 12.139(2)
_cell_length_c 21.735(4)
_cell_measurement_temperature 173(2)
_cell_volume 3300.8(12)
_computing_cell_refinement SMART
_computing_data_collection 'SMART (Bruker, 2000)'
_computing_molecular_graphics 'diamond 3.0'
_computing_publication_material 'diamond 3.0'
_computing_structure_refinement 'SHELXL-2014/6 (Sheldrick, 2014)'
_diffrn_ambient_temperature 173(2)
_diffrn_measured_fraction_theta_full 0.991
_diffrn_measured_fraction_theta_max 0.973
_diffrn_measurement_device_type 'Bruker Smart Aepex CCD'
_diffrn_measurement_method 'phi and omega scans'
_diffrn_radiation_type MoK\a
_diffrn_radiation_wavelength 0.71073
_diffrn_reflns_av_R_equivalents 0.0437
_diffrn_reflns_av_unetI/netI 0.0657
_diffrn_reflns_laue_measured_fraction_full 0.991
_diffrn_reflns_laue_measured_fraction_max 0.973
_diffrn_reflns_limit_h_max 16
_diffrn_reflns_limit_h_min -15
_diffrn_reflns_limit_k_max 12
_diffrn_reflns_limit_k_min -14
_diffrn_reflns_limit_l_max 22
_diffrn_reflns_limit_l_min -26
_diffrn_reflns_number 15133
_diffrn_reflns_point_group_measured_fraction_full 0.991
_diffrn_reflns_point_group_measured_fraction_max 0.973
_diffrn_reflns_theta_full 25.242
_diffrn_reflns_theta_max 26.015
_diffrn_reflns_theta_min 3.257
_exptl_absorpt_coefficient_mu 2.938
_exptl_absorpt_correction_T_max 0.625
_exptl_absorpt_correction_T_min 0.540
_exptl_absorpt_correction_type multi-scan
_exptl_absorpt_process_details 'Absorption correction given as multi-scan'
_exptl_crystal_colour red
_exptl_crystal_density_diffrn 1.740
_exptl_crystal_description block
_exptl_crystal_F_000 1692.5
_exptl_crystal_size_max 0.21
_exptl_crystal_size_mid 0.18
_exptl_crystal_size_min 0.17
_exptl_transmission_factor_max 0.560
_exptl_transmission_factor_min 0.520
_refine_diff_density_max 0.911
_refine_diff_density_min -1.182
_refine_diff_density_rms 0.148
_refine_ls_extinction_method none
_refine_ls_goodness_of_fit_ref 1.085
_refine_ls_hydrogen_treatment constr
_refine_ls_matrix_type full
_refine_ls_number_parameters 427
_refine_ls_number_reflns 6311
_refine_ls_number_restraints 0
_refine_ls_restrained_S_all 1.085
_refine_ls_R_factor_all 0.0607
_refine_ls_R_factor_gt 0.0497
_refine_ls_shift/su_max 0.000
_refine_ls_shift/su_mean 0.000
_refine_ls_structure_factor_coef Fsqd
_refine_ls_weighting_details 'w=1/[\s^2^(Fo^2^)+(0.0429P)^2^+3.8543P] where P=(Fo^2^+2Fc^2^)/3'
_refine_ls_weighting_scheme calc
_refine_ls_wR_factor_gt 0.0985
_refine_ls_wR_factor_ref 0.1050
_reflns_Friedel_coverage 0.000
_reflns_number_gt 5461
_reflns_number_total 6311
_reflns_threshold_expression 'I > 2\s(I)'
_cod_data_source_file c5dt03620h2.cif
_cod_data_source_block 1
_cod_depositor_comments 'Adding full bibliography for 1540406--1540409.cif.'
_cod_database_code 1540406
_shelx_space_group_comment
;
The symmetry employed for this shelxl refinement is uniquely defined
by the following loop, which should always be used as a source of
symmetry information in preference to the above space-group names.
They are only intended as comments.
;
_shelxl_version_number 2014/6

loop_
_space_group_symop_operation_xyz
'x, y, z'
'-x, y+1/2, -z+1/2'
'-x, -y, -z'
'x, -y-1/2, z-1/2'

loop_
_atom_site_label
_atom_site_type_symbol
_atom_site_fract_x
_atom_site_fract_y
_atom_site_fract_z
_atom_site_U_iso_or_equiv
_atom_site_adp_type
_atom_site_occupancy
_atom_site_site_symmetry_order
_atom_site_calc_flag
_atom_site_refinement_flags_posn
_atom_site_refinement_flags_adp
_atom_site_refinement_flags_occupancy
C1 C 0.5526(4) 0.2280(4) 0.1762(3) 0.0185(12) Uani 1 1 d . . .
C2 C 0.6597(5) 0.4147(5) 0.1352(3) 0.0340(16) Uani 1 1 d . . .
C3 C 0.7477(5) 0.3156(5) 0.2584(3) 0.0256(13) Uani 1 1 d . . .
C4 C 0.8543(4) 0.2862(4) 0.1612(3) 0.0191(12) Uani 1 1 d . . .
C5 C 0.7535(5) 0.1003(5) 0.2004(3) 0.0279(14) Uani 1 1 d . . .
C6 C 0.6437(5) 0.1887(5) 0.0750(3) 0.0265(14) Uani 1 1 d . . .
C7 C 0.3418(4) 0.5004(5) 0.1466(3) 0.0235(13) Uani 1 1 d . . .
C8 C 0.3904(5) 0.6025(5) 0.1566(3) 0.0309(15) Uani 1 1 d . . .
H8 H 0.4395 0.6193 0.1958 0.037 Uiso 1 1 calc R U .
C9 C 0.3649(5) 0.6808(5) 0.1070(4) 0.0395(17) Uani 1 1 d . . .
H9 H 0.3975 0.7497 0.1135 0.047 Uiso 1 1 calc R U .
C10 C 0.2931(5) 0.6567(5) 0.0496(3) 0.0344(16) Uani 1 1 d . . .
H10 H 0.2779 0.7090 0.0169 0.041 Uiso 1 1 calc R U .
C11 C 0.2416(5) 0.5545(5) 0.0389(3) 0.0282(14) Uani 1 1 d . . .
C12 C 0.2661(5) 0.4755(5) 0.0884(3) 0.0234(13) Uani 1 1 d . . .
C13 C 0.1653(6) 0.5328(6) -0.0227(3) 0.048(2) Uani 1 1 d . . .
H13 H 0.1560 0.5867 -0.0542 0.058 Uiso 1 1 calc R U .
C14 C 0.0284(11) 0.4334(9) -0.1012(4) 0.129(6) Uani 1 1 d . . .
H14A H -0.0253 0.4904 -0.1058 0.154 Uiso 1 1 calc R U .
H14B H 0.0633 0.4446 -0.1345 0.154 Uiso 1 1 calc R U .
C15 C -0.0199(7) 0.3339(7) -0.1095(3) 0.059(2) Uani 1 1 d . . .
H15A H 0.0091 0.2897 -0.1377 0.071 Uiso 1 1 calc R U .
H15B H -0.0956 0.3438 -0.1304 0.071 Uiso 1 1 calc R U .
C16 C -0.0660(5) 0.1930(5) -0.0455(3) 0.0287(14) Uani 1 1 d . . .
H16 H -0.1192 0.1743 -0.0827 0.034 Uiso 1 1 calc R U .
C17 C -0.0578(4) 0.1279(5) 0.0112(3) 0.0232(13) Uani 1 1 d . . .
C18 C -0.1345(5) 0.0461(5) 0.0095(3) 0.0286(14) Uani 1 1 d . . .
H18 H -0.1898 0.0352 -0.0281 0.034 Uiso 1 1 calc R U .
C19 C -0.1294(5) -0.0173(5) 0.0617(3) 0.0304(15) Uani 1 1 d . . .
H19 H -0.1811 -0.0711 0.0595 0.036 Uiso 1 1 calc R U .
C20 C -0.0473(4) -0.0028(5) 0.1187(3) 0.0239(13) Uani 1 1 d . . .
H20 H -0.0444 -0.0458 0.1545 0.029 Uiso 1 1 calc R U .
C21 C 0.0302(4) 0.0771(5) 0.1211(2) 0.0195(12) Uani 1 1 d . . .
C22 C 0.0264(4) 0.1414(4) 0.0672(3) 0.0184(12) Uani 1 1 d . . .
C23 C 0.0945(5) 0.0733(5) 0.2357(3) 0.0275(14) Uani 1 1 d . . .
H23A H 0.0251 0.0993 0.2357 0.041 Uiso 1 1 calc R U .
H23B H 0.1480 0.1072 0.2704 0.041 Uiso 1 1 calc R U .
H23C H 0.0977 -0.0052 0.2411 0.041 Uiso 1 1 calc R U .
C24 C 0.4502(5) 0.4317(5) 0.2483(3) 0.0312(15) Uani 1 1 d . . .
H24A H 0.5142 0.4468 0.2366 0.047 Uiso 1 1 calc R U .
H24B H 0.4600 0.3664 0.2742 0.047 Uiso 1 1 calc R U .
H24C H 0.4346 0.4928 0.2722 0.047 Uiso 1 1 calc R U .
C25 C 0.328(2) 0.345(2) 0.3609(9) 0.134(10) Uani 0.651(13) 1 d . . P
Cr1 Cr 0.70279(7) 0.25569(7) 0.16654(4) 0.0171(2) Uani 1 1 d . . .
Gd1 Gd 0.26861(2) 0.22657(2) 0.15602(2) 0.01696(10) Uani 1 1 d . . .
N1 N 0.4669(4) 0.2135(4) 0.1797(2) 0.0260(11) Uani 1 1 d . . .
N2 N 0.6406(5) 0.5060(6) 0.1209(4) 0.072(2) Uani 1 1 d . . .
N3 N 0.7703(4) 0.3539(4) 0.3095(3) 0.0331(13) Uani 1 1 d . . .
N4 N 0.9410(4) 0.3085(4) 0.1631(2) 0.0309(12) Uani 1 1 d . . .
N5 N 0.7828(5) 0.0141(5) 0.2193(3) 0.0485(16) Uani 1 1 d . . .
N6 N 0.6026(4) 0.1453(5) 0.0267(3) 0.0370(14) Uani 1 1 d . . .
N7 N 0.1088(5) 0.4440(5) -0.0371(2) 0.0426(16) Uani 1 1 d . . .
N8 N -0.0058(4) 0.2742(4) -0.0485(2) 0.0261(12) Uani 1 1 d . . .
Ni1 Ni 0.10665(6) 0.32767(6) 0.01629(3) 0.02289(19) Uani 1 1 d . . .
O1 O 0.2226(3) 0.3753(3) 0.08238(18) 0.0284(10) Uani 1 1 d . . .
O2 O 0.1047(3) 0.2149(3) 0.07296(17) 0.0203(9) Uani 1 1 d . . .
O3 O 0.3622(3) 0.4156(3) 0.19066(18) 0.0232(9) Uani 1 1 d . . .
O4 O 0.1136(3) 0.1017(3) 0.17506(17) 0.0195(8) Uani 1 1 d . . .
O5 O 0.3304(3) 0.1872(3) 0.27007(18) 0.0276(9) Uani 1 1 d . . .
O6 O 0.3069(3) 0.0367(3) 0.14924(19) 0.0289(10) Uani 1 1 d . . .
O7 O 0.3169(3) 0.1871(4) 0.05405(19) 0.0372(11) Uani 1 1 d . . .
O8 O 0.1594(3) 0.3330(3) 0.20258(18) 0.0247(9) Uani 1 1 d . . .
O9 O 0.4488(4) -0.0080(4) 0.0797(2) 0.0427(12) Uani 1 1 d . . .
O10 O 0.6020(5) 0.6957(5) 0.0340(3) 0.0632(16) Uani 1 1 d . . .
O11 O 0.2560(7) 0.2926(7) 0.3543(4) 0.041(3) Uani 0.651(13) 1 d . . P

loop_
_atom_site_aniso_label
_atom_site_aniso_U_11
_atom_site_aniso_U_22
_atom_site_aniso_U_33
_atom_site_aniso_U_23
_atom_site_aniso_U_13
_atom_site_aniso_U_12
C1 0.019(3) 0.017(3) 0.022(3) -0.001(2) 0.009(2) 0.002(2)
C2 0.021(3) 0.022(4) 0.058(4) -0.002(3) 0.009(3) -0.005(3)
C3 0.018(3) 0.027(3) 0.032(3) 0.000(3) 0.007(3) -0.001(3)
C4 0.015(3) 0.018(3) 0.025(3) 0.003(2) 0.007(2) 0.002(2)
C5 0.020(3) 0.034(4) 0.035(3) 0.008(3) 0.018(3) 0.000(3)
C6 0.025(3) 0.025(3) 0.034(4) 0.002(3) 0.015(3) -0.003(3)
C7 0.017(3) 0.025(3) 0.029(3) -0.003(3) 0.009(3) -0.001(3)
C8 0.026(3) 0.026(4) 0.042(4) -0.005(3) 0.013(3) -0.006(3)
C9 0.037(4) 0.025(4) 0.060(5) -0.006(4) 0.018(4) -0.009(3)
C10 0.042(4) 0.023(3) 0.042(4) 0.003(3) 0.018(3) -0.010(3)
C11 0.032(3) 0.026(3) 0.026(3) 0.006(3) 0.008(3) -0.005(3)
C12 0.026(3) 0.016(3) 0.031(3) 0.002(3) 0.011(3) -0.003(3)
C13 0.074(5) 0.036(4) 0.032(4) 0.013(3) 0.011(4) -0.015(4)
C14 0.206(13) 0.091(8) 0.034(5) 0.039(5) -0.052(7) -0.091(9)
C15 0.063(5) 0.072(6) 0.028(4) 0.022(4) -0.010(4) -0.022(5)
C16 0.023(3) 0.035(4) 0.024(3) -0.005(3) 0.001(3) -0.005(3)
C17 0.016(3) 0.032(3) 0.021(3) -0.011(3) 0.004(2) 0.000(3)
C18 0.020(3) 0.032(4) 0.030(3) -0.012(3) 0.001(3) -0.010(3)
C19 0.024(3) 0.028(4) 0.042(4) -0.012(3) 0.014(3) -0.015(3)
C20 0.024(3) 0.028(3) 0.023(3) -0.005(3) 0.012(3) -0.008(3)
C21 0.017(3) 0.024(3) 0.018(3) -0.007(3) 0.006(2) 0.000(2)
C22 0.020(3) 0.015(3) 0.022(3) -0.008(2) 0.008(2) -0.004(2)
C23 0.030(3) 0.031(3) 0.024(3) 0.004(3) 0.010(3) 0.000(3)
C24 0.024(3) 0.033(4) 0.033(3) -0.014(3) 0.000(3) -0.001(3)
C25 0.17(2) 0.15(2) 0.065(12) -0.034(14) 0.009(15) 0.082(19)
Cr1 0.0136(4) 0.0182(5) 0.0198(5) 0.0002(4) 0.0053(4) 0.0003(4)
Gd1 0.01357(15) 0.01980(17) 0.01740(16) -0.00092(12) 0.00433(11) -0.00102(11)
N1 0.025(3) 0.029(3) 0.025(3) -0.002(2) 0.008(2) -0.003(2)
N2 0.041(4) 0.037(4) 0.137(7) 0.014(4) 0.026(4) 0.007(3)
N3 0.032(3) 0.033(3) 0.031(3) -0.007(3) 0.003(2) 0.000(3)
N4 0.024(3) 0.031(3) 0.036(3) 0.001(3) 0.007(2) 0.004(2)
N5 0.040(3) 0.041(4) 0.075(4) 0.026(3) 0.033(3) 0.012(3)
N6 0.040(3) 0.045(4) 0.027(3) -0.008(3) 0.012(3) -0.010(3)
N7 0.063(4) 0.035(3) 0.019(3) 0.010(3) -0.004(3) -0.012(3)
N8 0.024(3) 0.030(3) 0.019(2) 0.007(2) -0.002(2) 0.000(2)
Ni1 0.0248(4) 0.0230(4) 0.0179(4) 0.0029(3) 0.0014(3) -0.0025(3)
O1 0.031(2) 0.023(2) 0.025(2) 0.0058(19) -0.0017(18) -0.0101(19)
O2 0.0154(19) 0.022(2) 0.020(2) 0.0018(17) -0.0009(16) -0.0019(16)
O3 0.0147(19) 0.027(2) 0.024(2) -0.0007(18) -0.0008(16) -0.0024(17)
O4 0.0171(19) 0.023(2) 0.0199(19) 0.0007(17) 0.0079(16) 0.0005(17)
O5 0.024(2) 0.033(2) 0.025(2) 0.0024(19) 0.0057(18) 0.0048(19)
O6 0.027(2) 0.023(2) 0.037(2) -0.009(2) 0.0105(19) 0.0003(19)
O7 0.034(3) 0.055(3) 0.023(2) -0.005(2) 0.0078(19) 0.006(2)
O8 0.017(2) 0.026(2) 0.032(2) -0.0070(19) 0.0073(17) 0.0014(17)
O9 0.042(3) 0.049(3) 0.042(3) -0.020(2) 0.021(2) -0.011(2)
O10 0.069(4) 0.070(4) 0.055(3) 0.017(3) 0.025(3) 0.007(3)
O11 0.055(6) 0.040(5) 0.028(4) -0.004(4) 0.012(4) -0.002(4)

loop_
_atom_type_symbol
_atom_type_description
_atom_type_scat_dispersion_real
_atom_type_scat_dispersion_imag
_atom_type_scat_source
C C 0.0033 0.0016 'International Tables Vol C Tables 4.2.6.8 and 6.1.1.4'
H H 0.0000 0.0000 'International Tables Vol C Tables 4.2.6.8 and 6.1.1.4'
N N 0.0061 0.0033 'International Tables Vol C Tables 4.2.6.8 and 6.1.1.4'
O O 0.0106 0.0060 'International Tables Vol C Tables 4.2.6.8 and 6.1.1.4'
Cr Cr 0.3209 0.6236 'International Tables Vol C Tables 4.2.6.8 and 6.1.1.4'
Ni Ni 0.3393 1.1124 'International Tables Vol C Tables 4.2.6.8 and 6.1.1.4'
Gd Gd -0.1653 3.9035 'International Tables Vol C Tables 4.2.6.8 and 6.1.1.4'

loop_
_geom_angle_atom_site_label_1
_geom_angle_atom_site_label_2
_geom_angle_atom_site_label_3
_geom_angle
N1 C1 Cr1 177.8(5)
N2 C2 Cr1 175.8(7)
N3 C3 Cr1 176.7(6)
N4 C4 Cr1 174.1(5)
N5 C5 Cr1 179.3(5)
N6 C6 Cr1 172.4(5)
O3 C7 C8 125.0(5)
O3 C7 C12 114.3(5)
C8 C7 C12 120.7(6)
C7 C8 C9 119.5(6)
C10 C9 C8 120.5(6)
C9 C10 C11 121.0(6)
C10 C11 C12 119.1(5)
C10 C11 C13 119.1(6)
C12 C11 C13 121.8(6)
O1 C12 C7 117.2(5)
O1 C12 C11 123.4(5)
C7 C12 C11 119.3(5)
N7 C13 C11 124.8(6)
C15 C14 N7 112.2(7)
C14 C15 N8 112.8(6)
N8 C16 C17 125.1(5)
C22 C17 C18 119.0(5)
C22 C17 C16 121.7(5)
C18 C17 C16 119.3(5)
C19 C18 C17 121.2(5)
C18 C19 C20 120.6(5)
C21 C20 C19 119.1(5)
O4 C21 C20 124.7(5)
O4 C21 C22 114.7(5)
C20 C21 C22 120.6(5)
O2 C22 C17 123.4(5)
O2 C22 C21 117.0(5)
C17 C22 C21 119.6(5)
C3 Cr1 C4 89.0(2)
C3 Cr1 C1 88.3(2)
C4 Cr1 C1 177.3(2)
C3 Cr1 C5 90.3(2)
C4 Cr1 C5 88.3(2)
C1 Cr1 C5 91.8(2)
C3 Cr1 C2 87.9(3)
C4 Cr1 C2 89.3(2)
C1 Cr1 C2 90.5(2)
C5 Cr1 C2 177.0(2)
C3 Cr1 C6 174.4(2)
C4 Cr1 C6 96.5(2)
C1 Cr1 C6 86.2(2)
C5 Cr1 C6 88.6(2)
C2 Cr1 C6 93.4(3)
O8 Gd1 O1 78.82(14)
O8 Gd1 O6 136.34(14)
O1 Gd1 O6 135.60(14)
O8 Gd1 O2 80.43(13)
O1 Gd1 O2 62.31(13)
O6 Gd1 O2 93.17(13)
O8 Gd1 O5 74.51(13)
O1 Gd1 O5 141.72(14)
O6 Gd1 O5 81.85(14)
O2 Gd1 O5 136.64(13)
O8 Gd1 N1 131.84(14)
O1 Gd1 N1 103.44(15)
O6 Gd1 N1 74.10(15)
O2 Gd1 N1 143.88(15)
O5 Gd1 N1 75.99(15)
O8 Gd1 O7 144.89(14)
O1 Gd1 O7 68.30(15)
O6 Gd1 O7 69.48(15)
O2 Gd1 O7 73.77(13)
O5 Gd1 O7 140.22(14)
N1 Gd1 O7 70.11(15)
O8 Gd1 O3 71.68(13)
O1 Gd1 O3 62.03(12)
O6 Gd1 O3 141.57(12)
O2 Gd1 O3 121.13(12)
O5 Gd1 O3 83.59(13)
N1 Gd1 O3 67.92(14)
O7 Gd1 O3 101.85(14)
O8 Gd1 O4 70.27(13)
O1 Gd1 O4 118.93(12)
O6 Gd1 O4 68.87(13)
O2 Gd1 O4 61.52(12)
O5 Gd1 O4 76.79(13)
N1 Gd1 O4 136.43(14)
O7 Gd1 O4 115.15(13)
O3 Gd1 O4 140.57(12)
O8 Gd1 Ni1 83.55(10)
O1 Gd1 Ni1 31.70(9)
O6 Gd1 Ni1 112.61(10)
O2 Gd1 Ni1 31.54(9)
O5 Gd1 Ni1 157.69(10)
N1 Gd1 Ni1 123.32(11)
O7 Gd1 Ni1 62.05(10)
O3 Gd1 Ni1 93.39(8)
O4 Gd1 Ni1 92.27(8)
C1 N1 Gd1 160.6(4)
C13 N7 C14 119.9(6)
C13 N7 Ni1 126.9(4)
C14 N7 Ni1 113.0(5)
C16 N8 C15 120.6(5)
C16 N8 Ni1 127.0(4)
C15 N8 Ni1 112.3(4)
N7 Ni1 N8 86.6(2)
N7 Ni1 O2 177.5(2)
N8 Ni1 O2 95.01(19)
N7 Ni1 O1 95.3(2)
N8 Ni1 O1 177.4(2)
O2 Ni1 O1 83.13(16)
N7 Ni1 Gd1 136.59(17)
N8 Ni1 Gd1 135.53(15)
O2 Ni1 Gd1 42.24(11)
O1 Ni1 Gd1 42.26(12)
C12 O1 Ni1 126.2(4)
C12 O1 Gd1 127.7(3)
Ni1 O1 Gd1 106.05(17)
C22 O2 Ni1 126.2(3)
C22 O2 Gd1 127.6(3)
Ni1 O2 Gd1 106.22(16)
C7 O3 C24 116.4(4)
C7 O3 Gd1 118.5(3)
C24 O3 Gd1 123.9(3)
C21 O4 C23 114.7(4)
C21 O4 Gd1 116.2(3)
C23 O4 Gd1 128.0(3)

loop_
_geom_bond_atom_site_label_1
_geom_bond_atom_site_label_2
_geom_bond_distance
C1 N1 1.158(7)
C1 Cr1 2.062(6)
C2 N2 1.159(8)
C2 Cr1 2.069(7)
C3 N3 1.162(7)
C3 Cr1 2.044(6)
C4 N4 1.155(7)
C4 Cr1 2.050(6)
C5 N5 1.148(8)
C5 Cr1 2.063(7)
C6 N6 1.159(7)
C6 Cr1 2.080(6)
C7 O3 1.379(7)
C7 C8 1.381(8)
C7 C12 1.395(8)
C8 C9 1.403(9)
C9 C10 1.359(9)
C10 C11 1.398(8)
C11 C12 1.407(8)
C11 C13 1.443(9)
C12 O1 1.333(7)
C13 N7 1.294(8)
C14 C15 1.350(11)
C14 N7 1.487(9)
C15 N8 1.474(8)
C16 N8 1.274(7)
C16 C17 1.443(8)
C17 C22 1.393(7)
C17 C18 1.404(8)
C18 C19 1.356(9)
C19 C20 1.395(8)
C20 C21 1.392(8)
C21 O4 1.383(6)
C21 C22 1.398(8)
C22 O2 1.336(6)
C23 O4 1.451(6)
C24 O3 1.447(6)
C25 O11 1.11(3)
Gd1 O8 2.360(4)
Gd1 O1 2.371(4)
Gd1 O6 2.373(4)
Gd1 O2 2.373(4)
Gd1 O5 2.422(4)
Gd1 N1 2.497(5)
Gd1 O7 2.520(4)
Gd1 O3 2.606(4)
Gd1 O4 2.657(4)
Gd1 Ni1 3.3891(13)
N7 Ni1 1.833(5)
N8 Ni1 1.835(5)
Ni1 O2 1.846(4)
Ni1 O1 1.853(4)
